data_7006010
loop_
_publ_author_name
'Chikkali, Samir H.'
'Gudat, Dietrich'
'Lissner, Falk'
'Nieger, Martin'
'Schleid, Thomas'

_publ_section_title
;
 Boron templated catechol phosphines as bidentate ligands in silver
 complexes.
;
_journal_issue 35
_journal_name_full 'Dalton transactions (Cambridge, England : 2003)'
_journal_page_first 3906
_journal_page_last 3913
_journal_paper_doi 10.1039/b708252e
_journal_year 2007
_chemical_formula_moiety
;
C38 H34 Ag O4 P2 - CF3SO3 - CH2Cl2 - C3H7NO
;
_chemical_formula_sum 'C43 H43 Ag Cl2 F3 N O8 P2 S'
_chemical_formula_weight 1031.55
_chemical_name_common
;Silver-bis(3-((diphenylphosphanyl)-methyl)-benzene-1,2-diol)-
triflate
;
_chemical_name_systematic
;
Silver-bis{3-[(diphenylphosphanyl)-methyl]-benzene-1,2-diol}-triflate
;
_space_group_IT_number 14
_symmetry_cell_setting monoclinic
_symmetry_space_group_name_Hall '-P 2yn'
_symmetry_space_group_name_H-M 'P 1 21/n 1'
_atom_sites_solution_hydrogens geom
_atom_sites_solution_primary direct
_atom_sites_solution_secondary difmap
_audit_creation_method SHELXL-97
_cell_angle_alpha 90.00
_cell_angle_beta 104.46(1)
_cell_angle_gamma 90.00
_cell_formula_units_Z 4
_cell_length_a 13.818(1)
_cell_length_b 22.343(2)
_cell_length_c 15.085(1)
_cell_measurement_reflns_used 274
_cell_measurement_temperature 123(2)
_cell_measurement_theta_max 20
_cell_measurement_theta_min 7
_cell_volume 4509.7(6)
_computing_cell_refinement DIRAX
_computing_data_collection Collect
_computing_data_reduction EVALCCD
_computing_molecular_graphics XP
_computing_publication_material 'SHELXL-97 (Sheldrick, 1997)'
_computing_structure_refinement 'SHELXL-97 (Sheldrick, 1997)'
_computing_structure_solution 'SHELXS-97 (Sheldrick, 1990)'
_diffrn_ambient_temperature 123(2)
_diffrn_measured_fraction_theta_full 0.993
_diffrn_measured_fraction_theta_max 0.993
_diffrn_measurement_device_type NoniusKappaCCD
_diffrn_measurement_method 'rotation in phi and omega, 1 deg.'
_diffrn_radiation_monochromator graphite
_diffrn_radiation_source 'fine-focus sealed tube'
_diffrn_radiation_type MoK\a
_diffrn_radiation_wavelength 0.71073
_diffrn_reflns_av_R_equivalents 0.0473
_diffrn_reflns_av_sigmaI/netI 0.0508
_diffrn_reflns_limit_h_max 16
_diffrn_reflns_limit_h_min -16
_diffrn_reflns_limit_k_max 26
_diffrn_reflns_limit_k_min -26
_diffrn_reflns_limit_l_max 17
_diffrn_reflns_limit_l_min -17
_diffrn_reflns_number 37390
_diffrn_reflns_theta_full 25.03
_diffrn_reflns_theta_max 25.03
_diffrn_reflns_theta_min 2.93
_exptl_absorpt_coefficient_mu 0.747
_exptl_absorpt_correction_T_max 0.9157
_exptl_absorpt_correction_T_min 0.6172
_exptl_absorpt_correction_type multi-scan
_exptl_absorpt_process_details 'SADABS, Tmin:Tmax=0.6409'
_exptl_crystal_colour colourless
_exptl_crystal_density_diffrn 1.519
_exptl_crystal_density_meas ?
_exptl_crystal_density_method 'not measured'
_exptl_crystal_description plates
_exptl_crystal_F_000 2104
_exptl_crystal_size_max 0.40
_exptl_crystal_size_mid 0.24
_exptl_crystal_size_min 0.12
_refine_diff_density_max 1.391
_refine_diff_density_min -2.510
_refine_diff_density_rms 0.107
_refine_ls_extinction_method none
_refine_ls_goodness_of_fit_ref 1.045
_refine_ls_hydrogen_treatment mixed
_refine_ls_matrix_type full
_refine_ls_number_parameters 561
_refine_ls_number_reflns 7908
_refine_ls_number_restraints 27
_refine_ls_restrained_S_all 1.062
_refine_ls_R_factor_all 0.1064
_refine_ls_R_factor_gt 0.0592
_refine_ls_shift/su_max 0.000
_refine_ls_shift/su_mean 0.000
_refine_ls_structure_factor_coef Fsqd
_refine_ls_weighting_details 'calc w=1/[\s^2^(Fo^2^)+(0.0568P)^2^+24.9000P] where P=(Fo^2^+2Fc^2^)/3'
_refine_ls_weighting_scheme calc
_refine_ls_wR_factor_gt 0.1375
_refine_ls_wR_factor_ref 0.1603
_reflns_number_gt 5128
_reflns_number_total 7908
_reflns_threshold_expression >2sigma(I)
_cod_data_source_file b708252e.txt
_cod_data_source_block dg004_hy_compound_4
_cod_depositor_comments
;
The following automatic conversions were performed:

'_exptl_crystal_density_meas' value 'none' was changed to '?' - the
value is perceived as not measured.

Automatic conversion script
Id: cif_fix_values 3008 2015-01-20 13:52:24Z robertas 
;
_cod_original_sg_symbol_H-M P2(1)/n
_cod_database_code 7006010

loop_
_symmetry_equiv_pos_as_xyz
'x, y, z'
'-x+1/2, y+1/2, -z+1/2'
'-x, -y, -z'
'x-1/2, -y-1/2, z-1/2'

loop_
_atom_site_label
_atom_site_type_symbol
_atom_site_fract_x
_atom_site_fract_y
_atom_site_fract_z
_atom_site_U_iso_or_equiv
_atom_site_adp_type
_atom_site_occupancy
_atom_site_symmetry_multiplicity
_atom_site_calc_flag
_atom_site_refinement_flags
_atom_site_disorder_assembly
_atom_site_disorder_group
Ag1 Ag 0.5000 0.0000 0.0000 0.03105(19) Uani 1 2 d S . .
C1 C 0.6855(4) 0.0915(3) 0.1277(4) 0.0225(13) Uani 1 1 d D . .
O1 O 0.7107(3) 0.03207(19) 0.1297(3) 0.0319(10) Uani 1 1 d D . .
H1 H 0.7713(15) 0.0266(19) 0.132(5) 0.048 Uiso 1 1 d D . .
C2 C 0.7307(4) 0.1335(3) 0.0821(4) 0.0264(14) Uani 1 1 d D . .
O2 O 0.8038(3) 0.11212(19) 0.0436(3) 0.0337(10) Uani 1 1 d D . .
H2 H 0.844(3) 0.1388(15) 0.037(5) 0.051 Uiso 1 1 d D . .
C3 C 0.7004(4) 0.1921(3) 0.0787(5) 0.0371(16) Uani 1 1 d . . .
H3 H 0.7299 0.2206 0.0467 0.044 Uiso 1 1 calc R . .
C4 C 0.6273(5) 0.2104(3) 0.1212(5) 0.0427(18) Uani 1 1 d . . .
H4 H 0.6067 0.2511 0.1181 0.051 Uiso 1 1 calc R . .
C5 C 0.5843(4) 0.1691(3) 0.1682(5) 0.0358(16) Uani 1 1 d . . .
H5 H 0.5351 0.1817 0.1984 0.043 Uiso 1 1 calc R . .
C6 C 0.6126(4) 0.1093(3) 0.1715(4) 0.0254(13) Uani 1 1 d . . .
C7 C 0.5669(4) 0.0616(3) 0.2208(4) 0.0236(13) Uani 1 1 d . . .
H7A H 0.5446 0.0801 0.2719 0.028 Uiso 1 1 calc R . .
H7B H 0.6180 0.0310 0.2467 0.028 Uiso 1 1 calc R . .
P1 P 0.46014(10) 0.02584(7) 0.14139(10) 0.0222(3) Uani 1 1 d . . .
C8 C 0.4277(4) -0.0382(3) 0.2030(4) 0.0213(12) Uani 1 1 d . . .
C9 C 0.3498(4) -0.0748(3) 0.1564(4) 0.0285(14) Uani 1 1 d . . .
H9 H 0.3178 -0.0664 0.0943 0.034 Uiso 1 1 calc R . .
C10 C 0.3185(5) -0.1231(3) 0.1988(5) 0.0337(15) Uani 1 1 d . . .
H10 H 0.2651 -0.1475 0.1662 0.040 Uiso 1 1 calc R . .
C11 C 0.3654(5) -0.1360(3) 0.2897(4) 0.0338(15) Uani 1 1 d . . .
H11 H 0.3434 -0.1687 0.3197 0.041 Uiso 1 1 calc R . .
C12 C 0.4444(4) -0.1008(3) 0.3362(4) 0.0311(14) Uani 1 1 d . . .
H12 H 0.4778 -0.1103 0.3977 0.037 Uiso 1 1 calc R . .
C13 C 0.4750(4) -0.0521(3) 0.2937(4) 0.0276(14) Uani 1 1 d . . .
H13 H 0.5286 -0.0279 0.3264 0.033 Uiso 1 1 calc R . .
C14 C 0.3531(4) 0.0753(3) 0.1321(4) 0.0229(13) Uani 1 1 d . . .
C15 C 0.3376(4) 0.1063(3) 0.2073(4) 0.0314(15) Uani 1 1 d . . .
H15 H 0.3871 0.1053 0.2637 0.038 Uiso 1 1 calc R . .
C16 C 0.2499(5) 0.1388(3) 0.2002(5) 0.0409(17) Uani 1 1 d . . .
H16 H 0.2403 0.1606 0.2514 0.049 Uiso 1 1 calc R . .
C17 C 0.1763(5) 0.1392(3) 0.1181(5) 0.0420(18) Uani 1 1 d . . .
H17 H 0.1154 0.1601 0.1136 0.050 Uiso 1 1 calc R . .
C18 C 0.1923(5) 0.1095(3) 0.0441(5) 0.0416(18) Uani 1 1 d . . .
H18 H 0.1427 0.1107 -0.0123 0.050 Uiso 1 1 calc R . .
C19 C 0.2803(4) 0.0773(3) 0.0497(4) 0.0316(15) Uani 1 1 d . . .
H19 H 0.2904 0.0570 -0.0025 0.038 Uiso 1 1 calc R . .
Ag2 Ag 0.5000 0.5000 0.0000 0.0334(2) Uani 1 2 d S . .
C20 C 0.7441(4) 0.4651(3) 0.0899(4) 0.0270(14) Uani 1 1 d D . .
O20 O 0.6937(4) 0.4550(2) 0.1563(3) 0.0452(12) Uani 1 1 d D . .
H20 H 0.680(6) 0.4190(9) 0.162(4) 0.068 Uiso 1 1 d D . .
C21 C 0.7823(4) 0.4169(3) 0.0498(4) 0.0266(13) Uani 1 1 d D . .
O21 O 0.7679(3) 0.36111(19) 0.0819(3) 0.0345(10) Uani 1 1 d D . .
H21 H 0.808(4) 0.3355(15) 0.071(5) 0.052 Uiso 1 1 d D . .
C22 C 0.8304(4) 0.4273(3) -0.0187(4) 0.0312(14) Uani 1 1 d . . .
H22 H 0.8543 0.3947 -0.0475 0.037 Uiso 1 1 calc R . .
C23 C 0.8438(5) 0.4854(3) -0.0453(5) 0.0375(16) Uani 1 1 d . . .
H23 H 0.8770 0.4925 -0.0924 0.045 Uiso 1 1 calc R . .
C24 C 0.8085(4) 0.5335(3) -0.0031(4) 0.0338(15) Uani 1 1 d . . .
H24 H 0.8191 0.5733 -0.0205 0.041 Uiso 1 1 calc R . .
C25 C 0.7577(4) 0.5231(3) 0.0645(4) 0.0264(14) Uani 1 1 d . . .
C26 C 0.7178(4) 0.5740(3) 0.1114(4) 0.0299(14) Uani 1 1 d . . .
H26A H 0.7601 0.6099 0.1128 0.036 Uiso 1 1 calc R . .
H26B H 0.7200 0.5627 0.1754 0.036 Uiso 1 1 calc R . .
P2 P 0.58818(11) 0.59103(7) 0.04946(10) 0.0268(4) Uani 1 1 d . . .
C27 C 0.5408(4) 0.6414(3) 0.1237(4) 0.0266(13) Uani 1 1 d . . .
C28 C 0.4415(4) 0.6597(3) 0.0932(5) 0.0375(16) Uani 1 1 d . . .
H28 H 0.4008 0.6449 0.0372 0.045 Uiso 1 1 calc R . .
C29 C 0.4028(5) 0.7000(3) 0.1458(5) 0.0470(19) Uani 1 1 d . . .
H29 H 0.3355 0.7130 0.1250 0.056 Uiso 1 1 calc R . .
C30 C 0.4606(5) 0.7212(3) 0.2276(5) 0.0448(18) Uani 1 1 d . . .
H30 H 0.4331 0.7481 0.2636 0.054 Uiso 1 1 calc R . .
C31 C 0.5587(5) 0.7032(3) 0.2569(5) 0.0471(19) Uani 1 1 d . . .
H31 H 0.5991 0.7182 0.3129 0.057 Uiso 1 1 calc R . .
C32 C 0.5989(5) 0.6635(3) 0.2054(4) 0.0356(16) Uani 1 1 d . . .
H32 H 0.6667 0.6514 0.2262 0.043 Uiso 1 1 calc R . .
C33 C 0.5977(4) 0.6386(3) -0.0463(4) 0.0365(16) Uani 1 1 d . . .
C34 C 0.5476(7) 0.6227(4) -0.1336(5) 0.060(2) Uani 1 1 d . . .
H34 H 0.5083 0.5873 -0.1446 0.072 Uiso 1 1 calc R . .
C35 C 0.5557(10) 0.6603(5) -0.2067(6) 0.089(4) Uani 1 1 d . . .
H35 H 0.5232 0.6491 -0.2677 0.107 Uiso 1 1 calc R . .
C36 C 0.6089(7) 0.7119(5) -0.1916(7) 0.079(3) Uani 1 1 d . . .
H36 H 0.6137 0.7365 -0.2417 0.095 Uiso 1 1 calc R . .
C37 C 0.6554(6) 0.7285(6) -0.1043(8) 0.111(5) Uani 1 1 d . . .
H37 H 0.6927 0.7646 -0.0939 0.133 Uiso 1 1 calc R . .
C38 C 0.6488(6) 0.6929(5) -0.0300(6) 0.083(4) Uani 1 1 d . . .
H38 H 0.6787 0.7055 0.0308 0.100 Uiso 1 1 calc R . .
S1 S 0.91657(10) 0.25434(7) -0.03442(10) 0.0272(3) Uani 1 1 d . . .
O11 O 0.9097(3) 0.28657(18) 0.0472(3) 0.0330(10) Uani 1 1 d . . .
O12 O 0.8469(3) 0.2735(3) -0.1161(3) 0.0562(15) Uani 1 1 d . . .
O13 O 0.9282(4) 0.1908(2) -0.0222(4) 0.0493(13) Uani 1 1 d . . .
C1T C 1.0372(5) 0.2776(3) -0.0506(4) 0.0321(15) Uani 1 1 d . . .
F1 F 1.0606(3) 0.2490(2) -0.1191(3) 0.0540(11) Uani 1 1 d . . .
F2 F 1.1103(3) 0.2687(2) 0.0235(3) 0.0540(11) Uani 1 1 d . . .
F3 F 1.0364(3) 0.33628(18) -0.0694(3) 0.0601(12) Uani 1 1 d . . .
O1D O 0.8861(3) -0.0084(2) 0.1201(4) 0.0493(13) Uani 1 1 d . . .
C1D C 0.9593(5) 0.0029(3) 0.1829(5) 0.0431(17) Uani 1 1 d . . .
H1D H 0.9483 0.0230 0.2350 0.052 Uiso 1 1 calc R . .
N1D N 1.0531(4) -0.0112(3) 0.1832(4) 0.0432(15) Uani 1 1 d . . .
C2D C 1.1371(6) 0.0025(4) 0.2606(6) 0.069(3) Uani 1 1 d . . .
H2D1 H 1.1144 0.0285 0.3038 0.103 Uiso 1 1 calc R . .
H2D2 H 1.1893 0.0230 0.2386 0.103 Uiso 1 1 calc R . .
H2D3 H 1.1640 -0.0347 0.2914 0.103 Uiso 1 1 calc R . .
C3D C 1.0749(5) -0.0430(4) 0.1065(5) 0.053(2) Uani 1 1 d . . .
H3D1 H 1.0134 -0.0476 0.0579 0.079 Uiso 1 1 calc R . .
H3D2 H 1.1021 -0.0826 0.1268 0.079 Uiso 1 1 calc R . .
H3D3 H 1.1240 -0.0204 0.0831 0.079 Uiso 1 1 calc R . .
C1C C 0.3607(5) 0.1340(5) -0.1739(6) 0.071(3) Uiso 0.75 1 d PDU A 1
H1C1 H 0.3884 0.1442 -0.2265 0.086 Uiso 0.75 1 calc PR A 1
H1C2 H 0.3509 0.0901 -0.1744 0.086 Uiso 0.75 1 calc PR A 1
Cl1 Cl 0.4472(2) 0.15345(14) -0.0739(2) 0.0686(8) Uiso 0.75 1 d PDU A 1
Cl2 Cl 0.2458(2) 0.16824(16) -0.1889(2) 0.0831(9) Uiso 0.75 1 d PDU A 1
C1C' C 0.3238(11) 0.1089(11) -0.190(2) 0.071(3) Uiso 0.25 1 d PDU B 2
H1C3 H 0.3625 0.1096 -0.2371 0.086 Uiso 0.25 1 calc PR B 2
H1C4 H 0.3358 0.0703 -0.1568 0.086 Uiso 0.25 1 calc PR B 2
Cl1' Cl 0.3556(6) 0.1677(4) -0.1163(6) 0.0686(8) Uiso 0.25 1 d PDU B 2
Cl2' Cl 0.1998(7) 0.1193(5) -0.2381(7) 0.0831(9) Uiso 0.25 1 d PDU B 2

loop_
_atom_site_aniso_label
_atom_site_aniso_U_11
_atom_site_aniso_U_22
_atom_site_aniso_U_33
_atom_site_aniso_U_23
_atom_site_aniso_U_13
_atom_site_aniso_U_12
Ag1 0.0267(3) 0.0500(4) 0.0185(3) -0.0054(3) 0.0096(3) -0.0074(3)
C1 0.015(3) 0.028(3) 0.020(3) -0.004(2) -0.005(2) -0.006(2)
O1 0.021(2) 0.033(2) 0.045(3) -0.002(2) 0.013(2) -0.0016(19)
C2 0.013(3) 0.036(4) 0.029(3) -0.006(3) 0.003(2) -0.004(2)
O2 0.025(2) 0.042(3) 0.038(3) -0.006(2) 0.014(2) -0.0134(19)
C3 0.026(3) 0.039(4) 0.045(4) 0.006(3) 0.007(3) -0.009(3)
C4 0.028(3) 0.032(4) 0.069(5) 0.004(3) 0.014(3) 0.001(3)
C5 0.024(3) 0.039(4) 0.047(4) -0.009(3) 0.014(3) 0.003(3)
C6 0.014(3) 0.039(4) 0.021(3) -0.005(3) 0.000(2) -0.004(2)
C7 0.013(3) 0.038(3) 0.018(3) -0.002(3) 0.001(2) -0.003(2)
P1 0.0151(7) 0.0351(8) 0.0159(7) -0.0022(6) 0.0031(6) -0.0035(6)
C8 0.013(3) 0.033(3) 0.019(3) 0.000(2) 0.007(2) 0.002(2)
C9 0.026(3) 0.037(4) 0.021(3) 0.000(3) 0.004(3) -0.002(3)
C10 0.031(3) 0.027(3) 0.043(4) -0.002(3) 0.009(3) -0.003(3)
C11 0.040(4) 0.025(3) 0.040(4) 0.006(3) 0.018(3) 0.006(3)
C12 0.029(3) 0.033(4) 0.031(3) 0.010(3) 0.006(3) 0.006(3)
C13 0.025(3) 0.037(4) 0.020(3) 0.001(3) 0.004(3) 0.003(3)
C14 0.017(3) 0.027(3) 0.023(3) 0.002(3) 0.004(2) -0.005(2)
C15 0.024(3) 0.038(4) 0.030(4) -0.002(3) 0.004(3) -0.003(3)
C16 0.031(4) 0.042(4) 0.053(5) -0.005(3) 0.016(3) 0.005(3)
C17 0.025(3) 0.035(4) 0.063(5) 0.010(4) 0.007(3) 0.003(3)
C18 0.026(3) 0.042(4) 0.048(4) 0.011(3) -0.007(3) 0.002(3)
C19 0.025(3) 0.037(4) 0.030(3) -0.003(3) 0.000(3) -0.004(3)
Ag2 0.0248(3) 0.0413(4) 0.0317(4) -0.0088(3) 0.0024(3) 0.0005(3)
C20 0.018(3) 0.043(4) 0.021(3) 0.003(3) 0.005(2) 0.002(3)
O20 0.046(3) 0.058(3) 0.038(3) 0.006(3) 0.023(2) 0.004(3)
C21 0.018(3) 0.035(4) 0.024(3) 0.006(3) 0.000(2) 0.006(3)
O21 0.034(2) 0.035(3) 0.037(3) 0.007(2) 0.014(2) 0.008(2)
C22 0.031(3) 0.034(4) 0.030(3) -0.002(3) 0.010(3) 0.004(3)
C23 0.041(4) 0.043(4) 0.035(4) 0.002(3) 0.022(3) 0.005(3)
C24 0.028(3) 0.038(4) 0.034(4) 0.001(3) 0.006(3) -0.002(3)
C25 0.014(3) 0.038(3) 0.023(3) -0.003(3) -0.004(2) 0.005(2)
C26 0.021(3) 0.040(4) 0.024(3) -0.004(3) -0.004(3) 0.006(3)
P2 0.0189(7) 0.0377(9) 0.0207(8) 0.0005(7) -0.0009(6) 0.0045(7)
C27 0.023(3) 0.026(3) 0.030(3) 0.006(3) 0.007(3) 0.003(2)
C28 0.023(3) 0.050(4) 0.038(4) 0.010(3) 0.006(3) 0.006(3)
C29 0.027(4) 0.057(5) 0.063(5) 0.018(4) 0.022(4) 0.015(3)
C30 0.047(4) 0.052(5) 0.042(4) 0.005(4) 0.024(4) 0.019(4)
C31 0.051(4) 0.051(5) 0.036(4) -0.006(3) 0.005(3) 0.022(4)
C32 0.028(3) 0.045(4) 0.030(4) -0.001(3) 0.000(3) 0.016(3)
C33 0.024(3) 0.057(5) 0.029(4) 0.013(3) 0.007(3) 0.016(3)
C34 0.105(7) 0.045(5) 0.031(4) 0.000(3) 0.017(4) 0.024(5)
C35 0.177(12) 0.069(7) 0.025(4) 0.015(4) 0.033(6) 0.066(8)
C36 0.071(6) 0.109(9) 0.075(7) 0.054(7) 0.051(6) 0.050(6)
C37 0.034(5) 0.174(12) 0.113(9) 0.108(9) -0.006(5) -0.028(6)
C38 0.050(5) 0.111(8) 0.069(6) 0.052(6) -0.022(4) -0.046(5)
S1 0.0201(7) 0.0328(8) 0.0290(8) -0.0057(7) 0.0069(6) -0.0012(6)
O11 0.037(2) 0.032(2) 0.031(2) 0.0007(19) 0.0106(19) 0.003(2)
O12 0.026(2) 0.107(4) 0.031(3) -0.012(3) 0.000(2) 0.017(3)
O13 0.050(3) 0.029(3) 0.083(4) -0.011(3) 0.042(3) -0.010(2)
C1T 0.030(3) 0.033(4) 0.033(4) 0.002(3) 0.006(3) -0.003(3)
F1 0.040(2) 0.075(3) 0.057(3) -0.021(2) 0.030(2) -0.008(2)
F2 0.026(2) 0.071(3) 0.057(3) -0.001(2) -0.0045(19) -0.0005(19)
F3 0.066(3) 0.039(2) 0.087(3) 0.015(2) 0.041(3) -0.005(2)
O1D 0.028(2) 0.063(3) 0.058(3) -0.007(3) 0.012(2) 0.005(2)
C1D 0.034(4) 0.038(4) 0.058(5) -0.008(4) 0.015(4) -0.003(3)
N1D 0.031(3) 0.045(4) 0.050(4) 0.005(3) 0.005(3) -0.004(3)
C2D 0.044(4) 0.073(6) 0.078(6) 0.010(5) -0.005(4) -0.019(4)
C3D 0.035(4) 0.065(5) 0.065(5) 0.009(4) 0.024(4) 0.007(4)

loop_
_atom_type_symbol
_atom_type_description
_atom_type_scat_dispersion_real
_atom_type_scat_dispersion_imag
_atom_type_scat_source
C C 0.0033 0.0016 'International Tables Vol C Tables 4.2.6.8 and 6.1.1.4'
H H 0.0000 0.0000 'International Tables Vol C Tables 4.2.6.8 and 6.1.1.4'
N N 0.0061 0.0033 'International Tables Vol C Tables 4.2.6.8 and 6.1.1.4'
O O 0.0106 0.0060 'International Tables Vol C Tables 4.2.6.8 and 6.1.1.4'
F F 0.0171 0.0103 'International Tables Vol C Tables 4.2.6.8 and 6.1.1.4'
P P 0.1023 0.0942 'International Tables Vol C Tables 4.2.6.8 and 6.1.1.4'
S S 0.1246 0.1234 'International Tables Vol C Tables 4.2.6.8 and 6.1.1.4'
Cl Cl 0.1484 0.1585 'International Tables Vol C Tables 4.2.6.8 and 6.1.1.4'
Ag Ag -0.8971 1.1015 'International Tables Vol C Tables 4.2.6.8 and 6.1.1.4'

loop_
_geom_angle_atom_site_label_1
_geom_angle_atom_site_label_2
_geom_angle_atom_site_label_3
_geom_angle
_geom_angle_site_symmetry_1
_geom_angle_site_symmetry_3
_geom_angle_publ_flag
P1 Ag1 P1 180.00(10) 3_655 . ?
O1 C1 C6 118.4(5) . . ?
O1 C1 C2 121.3(5) . . ?
C6 C1 C2 120.3(5) . . ?
C1 O1 H1 113(3) . . ?
O2 C2 C3 124.5(6) . . ?
O2 C2 C1 116.2(5) . . ?
C3 C2 C1 119.3(6) . . ?
C2 O2 H2 113(3) . . ?
C2 C3 C4 121.0(6) . . ?
C2 C3 H3 119.5 . . ?
C4 C3 H3 119.5 . . ?
C5 C4 C3 119.7(6) . . ?
C5 C4 H4 120.1 . . ?
C3 C4 H4 120.1 . . ?
C4 C5 C6 120.4(6) . . ?
C4 C5 H5 119.8 . . ?
C6 C5 H5 119.8 . . ?
C5 C6 C1 119.2(6) . . ?
C5 C6 C7 122.9(5) . . ?
C1 C6 C7 117.8(5) . . ?
C6 C7 P1 110.5(4) . . ?
C6 C7 H7A 109.5 . . ?
P1 C7 H7A 109.5 . . ?
C6 C7 H7B 109.5 . . ?
P1 C7 H7B 109.5 . . ?
H7A C7 H7B 108.1 . . ?
C8 P1 C14 102.5(2) . . ?
C8 P1 C7 105.6(3) . . ?
C14 P1 C7 106.9(3) . . ?
C8 P1 Ag1 113.88(19) . . ?
C14 P1 Ag1 116.04(19) . . ?
C7 P1 Ag1 111.02(19) . . ?
C9 C8 C13 118.4(5) . . ?
C9 C8 P1 117.5(4) . . ?
C13 C8 P1 124.1(4) . . ?
C10 C9 C8 121.2(6) . . ?
C10 C9 H9 119.4 . . ?
C8 C9 H9 119.4 . . ?
C9 C10 C11 119.7(6) . . ?
C9 C10 H10 120.2 . . ?
C11 C10 H10 120.2 . . ?
C12 C11 C10 119.8(6) . . ?
C12 C11 H11 120.1 . . ?
C10 C11 H11 120.1 . . ?
C13 C12 C11 120.3(6) . . ?
C13 C12 H12 119.9 . . ?
C11 C12 H12 119.9 . . ?
C12 C13 C8 120.5(6) . . ?
C12 C13 H13 119.7 . . ?
C8 C13 H13 119.7 . . ?
C15 C14 C19 119.2(5) . . ?
C15 C14 P1 121.8(4) . . ?
C19 C14 P1 118.7(5) . . ?
C14 C15 C16 120.3(6) . . ?
C14 C15 H15 119.8 . . ?
C16 C15 H15 119.8 . . ?
C17 C16 C15 120.0(7) . . ?
C17 C16 H16 120.0 . . ?
C15 C16 H16 120.0 . . ?
C18 C17 C16 119.6(6) . . ?
C18 C17 H17 120.2 . . ?
C16 C17 H17 120.2 . . ?
C17 C18 C19 121.1(6) . . ?
C17 C18 H18 119.4 . . ?
C19 C18 H18 119.4 . . ?
C14 C19 C18 119.7(6) . . ?
C14 C19 H19 120.1 . . ?
C18 C19 H19 120.1 . . ?
P2 Ag2 P2 180.0 . 3_665 ?
O20 C20 C25 119.1(5) . . ?
O20 C20 C21 120.3(6) . . ?
C25 C20 C21 120.7(5) . . ?
C20 O20 H20 113(3) . . ?
O21 C21 C22 123.9(5) . . ?
O21 C21 C20 116.3(5) . . ?
C22 C21 C20 119.8(6) . . ?
C21 O21 H21 113(3) . . ?
C21 C22 C23 120.0(6) . . ?
C21 C22 H22 120.0 . . ?
C23 C22 H22 120.0 . . ?
C22 C23 C24 120.1(6) . . ?
C22 C23 H23 120.0 . . ?
C24 C23 H23 120.0 . . ?
C25 C24 C23 120.1(6) . . ?
C25 C24 H24 120.0 . . ?
C23 C24 H24 120.0 . . ?
C20 C25 C24 119.3(6) . . ?
C20 C25 C26 119.1(5) . . ?
C24 C25 C26 121.6(6) . . ?
C25 C26 P2 109.9(4) . . ?
C25 C26 H26A 109.7 . . ?
P2 C26 H26A 109.7 . . ?
C25 C26 H26B 109.7 . . ?
P2 C26 H26B 109.7 . . ?
H26A C26 H26B 108.2 . . ?
C27 P2 C33 103.6(3) . . ?
C27 P2 C26 105.6(3) . . ?
C33 P2 C26 105.6(3) . . ?
C27 P2 Ag2 118.95(19) . . ?
C33 P2 Ag2 112.3(2) . . ?
C26 P2 Ag2 109.7(2) . . ?
C32 C27 C28 119.5(6) . . ?
C32 C27 P2 123.4(4) . . ?
C28 C27 P2 117.0(5) . . ?
C29 C28 C27 119.2(6) . . ?
C29 C28 H28 120.4 . . ?
C27 C28 H28 120.4 . . ?
C30 C29 C28 120.9(6) . . ?
C30 C29 H29 119.5 . . ?
C28 C29 H29 119.5 . . ?
C29 C30 C31 119.5(7) . . ?
C29 C30 H30 120.3 . . ?
C31 C30 H30 120.3 . . ?
C30 C31 C32 120.6(7) . . ?
C30 C31 H31 119.7 . . ?
C32 C31 H31 119.7 . . ?
C27 C32 C31 120.3(6) . . ?
C27 C32 H32 119.9 . . ?
C31 C32 H32 119.9 . . ?
C34 C33 C38 120.3(7) . . ?
C34 C33 P2 119.4(6) . . ?
C38 C33 P2 120.1(6) . . ?
C33 C34 C35 118.5(9) . . ?
C33 C34 H34 120.8 . . ?
C35 C34 H34 120.8 . . ?
C36 C35 C34 121.3(9) . . ?
C36 C35 H35 119.4 . . ?
C34 C35 H35 119.4 . . ?
C35 C36 C37 119.8(9) . . ?
C35 C36 H36 120.1 . . ?
C37 C36 H36 120.1 . . ?
C36 C37 C38 120.8(10) . . ?
C36 C37 H37 119.6 . . ?
C38 C37 H37 119.6 . . ?
C37 C38 C33 119.1(9) . . ?
C37 C38 H38 120.4 . . ?
C33 C38 H38 120.4 . . ?
O12 S1 O13 115.9(3) . . ?
O12 S1 O11 114.3(3) . . ?
O13 S1 O11 114.3(3) . . ?
O12 S1 C1T 103.9(3) . . ?
O13 S1 C1T 102.8(3) . . ?
O11 S1 C1T 103.2(3) . . ?
F1 C1T F2 107.7(5) . . ?
F1 C1T F3 107.4(5) . . ?
F2 C1T F3 106.8(5) . . ?
F1 C1T S1 112.3(4) . . ?
F2 C1T S1 112.1(4) . . ?
F3 C1T S1 110.3(4) . . ?
O1D C1D N1D 124.6(7) . . ?
O1D C1D H1D 117.7 . . ?
N1D C1D H1D 117.7 . . ?
C1D N1D C3D 120.5(6) . . ?
C1D N1D C2D 122.2(7) . . ?
C3D N1D C2D 117.3(6) . . ?
N1D C2D H2D1 109.5 . . ?
N1D C2D H2D2 109.5 . . ?
H2D1 C2D H2D2 109.5 . . ?
N1D C2D H2D3 109.5 . . ?
H2D1 C2D H2D3 109.5 . . ?
H2D2 C2D H2D3 109.5 . . ?
N1D C3D H3D1 109.5 . . ?
N1D C3D H3D2 109.5 . . ?
H3D1 C3D H3D2 109.5 . . ?
N1D C3D H3D3 109.5 . . ?
H3D1 C3D H3D3 109.5 . . ?
H3D2 C3D H3D3 109.5 . . ?
Cl2 C1C Cl1 114.6(5) . . ?
Cl2 C1C H1C1 108.6 . . ?
Cl1 C1C H1C1 108.6 . . ?
Cl2 C1C H1C2 108.6 . . ?
Cl1 C1C H1C2 108.6 . . ?
H1C1 C1C H1C2 107.6 . . ?
Cl2' C1C' Cl1' 103.9(7) . . ?
Cl2' C1C' H1C3 111.0 . . ?
Cl1' C1C' H1C3 111.0 . . ?
Cl2' C1C' H1C4 111.0 . . ?
Cl1' C1C' H1C4 111.0 . . ?
H1C3 C1C' H1C4 109.0 . . ?

loop_
_geom_bond_atom_site_label_1
_geom_bond_atom_site_label_2
_geom_bond_distance
_geom_bond_site_symmetry_2
_geom_bond_publ_flag
Ag1 P1 2.4026(15) 3_655 ?
Ag1 P1 2.4026(15) . ?
C1 O1 1.370(7) . ?
C1 C6 1.395(8) . ?
C1 C2 1.399(8) . ?
O1 H1 0.839(10) . ?
C2 O2 1.371(7) . ?
C2 C3 1.373(9) . ?
O2 H2 0.838(10) . ?
C3 C4 1.386(9) . ?
C3 H3 0.9500 . ?
C4 C5 1.385(9) . ?
C4 H4 0.9500 . ?
C5 C6 1.388(9) . ?
C5 H5 0.9500 . ?
C6 C7 1.523(8) . ?
C7 P1 1.835(5) . ?
C7 H7A 0.9900 . ?
C7 H7B 0.9900 . ?
P1 C8 1.822(6) . ?
P1 C14 1.823(6) . ?
C8 C9 1.395(8) . ?
C8 C13 1.395(8) . ?
C9 C10 1.378(9) . ?
C9 H9 0.9500 . ?
C10 C11 1.392(9) . ?
C10 H10 0.9500 . ?
C11 C12 1.385(9) . ?
C11 H11 0.9500 . ?
C12 C13 1.383(8) . ?
C12 H12 0.9500 . ?
C13 H13 0.9500 . ?
C14 C15 1.390(8) . ?
C14 C19 1.391(8) . ?
C15 C16 1.394(9) . ?
C15 H15 0.9500 . ?
C16 C17 1.393(10) . ?
C16 H16 0.9500 . ?
C17 C18 1.363(10) . ?
C17 H17 0.9500 . ?
C18 C19 1.397(9) . ?
C18 H18 0.9500 . ?
C19 H19 0.9500 . ?
Ag2 P2 2.3924(16) . ?
Ag2 P2 2.3924(16) 3_665 ?
C20 O20 1.374(7) . ?
C20 C25 1.377(9) . ?
C20 C21 1.400(8) . ?
O20 H20 0.834(10) . ?
C21 O21 1.370(7) . ?
C21 C22 1.380(8) . ?
O21 H21 0.838(10) . ?
C22 C23 1.384(9) . ?
C22 H22 0.9500 . ?
C23 C24 1.398(9) . ?
C23 H23 0.9500 . ?
C24 C25 1.394(9) . ?
C24 H24 0.9500 . ?
C25 C26 1.515(8) . ?
C26 P2 1.842(5) . ?
C26 H26A 0.9900 . ?
C26 H26B 0.9900 . ?
P2 C27 1.820(6) . ?
P2 C33 1.824(7) . ?
C27 C32 1.383(8) . ?
C27 C28 1.395(8) . ?
C28 C29 1.392(10) . ?
C28 H28 0.9500 . ?
C29 C30 1.376(10) . ?
C29 H29 0.9500 . ?
C30 C31 1.376(9) . ?
C30 H30 0.9500 . ?
C31 C32 1.384(9) . ?
C31 H31 0.9500 . ?
C32 H32 0.9500 . ?
C33 C34 1.373(10) . ?
C33 C38 1.395(11) . ?
C34 C35 1.413(12) . ?
C34 H34 0.9500 . ?
C35 C36 1.357(15) . ?
C35 H35 0.9500 . ?
C36 C37 1.365(15) . ?
C36 H36 0.9500 . ?
C37 C38 1.395(11) . ?
C37 H37 0.9500 . ?
C38 H38 0.9500 . ?
S1 O12 1.427(5) . ?
S1 O13 1.436(5) . ?
S1 O11 1.449(4) . ?
S1 C1T 1.820(6) . ?
C1T F1 1.321(7) . ?
C1T F2 1.322(7) . ?
C1T F3 1.341(7) . ?
O1D C1D 1.227(8) . ?
C1D N1D 1.333(8) . ?
C1D H1D 0.9500 . ?
N1D C3D 1.453(9) . ?
N1D C2D 1.458(9) . ?
C2D H2D1 0.9800 . ?
C2D H2D2 0.9800 . ?
C2D H2D3 0.9800 . ?
C3D H3D1 0.9800 . ?
C3D H3D2 0.9800 . ?
C3D H3D3 0.9800 . ?
C1C Cl2 1.725(6) . ?
C1C Cl1 1.729(6) . ?
C1C H1C1 0.9900 . ?
C1C H1C2 0.9900 . ?
C1C' Cl2' 1.702(7) . ?
C1C' Cl1' 1.706(7) . ?
C1C' H1C3 0.9900 . ?
C1C' H1C4 0.9900 . ?

loop_
_geom_hbond_atom_site_label_D
_geom_hbond_atom_site_label_H
_geom_hbond_atom_site_label_A
_geom_hbond_distance_DH
_geom_hbond_distance_HA
_geom_hbond_distance_DA
_geom_hbond_angle_DHA
_geom_hbond_site_symmetry_A
O1 H1 O1D 0.839(10) 1.816(18) 2.625(6) 161(5) .
O2 H2 O13 0.838(10) 2.00(2) 2.807(6) 161(6) .
O20 H20 Cl2' 0.834(10) 1.70(6) 2.288(11) 126(6) 4_666
O20 H20 Cl2 0.834(10) 2.95(6) 3.566(6) 133(7) 4_666
O21 H21 O11 0.838(10) 1.887(14) 2.720(6) 172(5) .
C1C' H1C4 O1 0.99 2.44 3.35(3) 152.2 3_655
C9 H9 O2 0.95 2.54 3.332(7) 141.1 3_655
C29 H29 O12 0.95 2.51 3.418(8) 160.4 3_665
C36 H36 O12 0.95 2.48 3.401(10) 162.5 2_654

loop_
_geom_torsion_atom_site_label_1
_geom_torsion_atom_site_label_2
_geom_torsion_atom_site_label_3
_geom_torsion_atom_site_label_4
_geom_torsion
_geom_torsion_site_symmetry_1
_geom_torsion_site_symmetry_2
_geom_torsion_site_symmetry_3
_geom_torsion_site_symmetry_4
_geom_torsion_publ_flag
O1 C1 C2 O2 -2.8(7) . . . . ?
C6 C1 C2 O2 178.0(5) . . . . ?
O1 C1 C2 C3 177.4(5) . . . . ?
C6 C1 C2 C3 -1.9(8) . . . . ?
O2 C2 C3 C4 -178.6(6) . . . . ?
C1 C2 C3 C4 1.3(9) . . . . ?
C2 C3 C4 C5 0.3(10) . . . . ?
C3 C4 C5 C6 -1.2(10) . . . . ?
C4 C5 C6 C1 0.6(9) . . . . ?
C4 C5 C6 C7 -179.0(6) . . . . ?
O1 C1 C6 C5 -178.4(5) . . . . ?
C2 C1 C6 C5 0.9(8) . . . . ?
O1 C1 C6 C7 1.3(7) . . . . ?
C2 C1 C6 C7 -179.4(5) . . . . ?
C5 C6 C7 P1 92.3(6) . . . . ?
C1 C6 C7 P1 -87.3(5) . . . . ?
C6 C7 P1 C8 170.1(4) . . . . ?
C6 C7 P1 C14 -81.2(4) . . . . ?
C6 C7 P1 Ag1 46.2(4) . . . . ?
P1 Ag1 P1 C8 -40.9(2) 3_655 . . . ?
P1 Ag1 P1 C14 -159.5(2) 3_655 . . . ?
P1 Ag1 P1 C7 78.2(2) 3_655 . . . ?
C14 P1 C8 C9 70.3(5) . . . . ?
C7 P1 C8 C9 -177.9(4) . . . . ?
Ag1 P1 C8 C9 -55.8(5) . . . . ?
C14 P1 C8 C13 -108.8(5) . . . . ?
C7 P1 C8 C13 2.9(6) . . . . ?
Ag1 P1 C8 C13 125.0(5) . . . . ?
C13 C8 C9 C10 1.2(9) . . . . ?
P1 C8 C9 C10 -178.0(5) . . . . ?
C8 C9 C10 C11 -0.3(9) . . . . ?
C9 C10 C11 C12 -1.2(9) . . . . ?
C10 C11 C12 C13 1.8(9) . . . . ?
C11 C12 C13 C8 -1.0(9) . . . . ?
C9 C8 C13 C12 -0.6(8) . . . . ?
P1 C8 C13 C12 178.6(5) . . . . ?
C8 P1 C14 C15 72.7(5) . . . . ?
C7 P1 C14 C15 -38.1(5) . . . . ?
Ag1 P1 C14 C15 -162.6(4) . . . . ?
C8 P1 C14 C19 -101.0(5) . . . . ?
C7 P1 C14 C19 148.2(5) . . . . ?
Ag1 P1 C14 C19 23.7(5) . . . . ?
C19 C14 C15 C16 0.4(9) . . . . ?
P1 C14 C15 C16 -173.3(5) . . . . ?
C14 C15 C16 C17 1.4(10) . . . . ?
C15 C16 C17 C18 -2.3(10) . . . . ?
C16 C17 C18 C19 1.5(10) . . . . ?
C15 C14 C19 C18 -1.2(9) . . . . ?
P1 C14 C19 C18 172.7(5) . . . . ?
C17 C18 C19 C14 0.2(10) . . . . ?
O20 C20 C21 O21 -1.2(8) . . . . ?
C25 C20 C21 O21 177.7(5) . . . . ?
O20 C20 C21 C22 178.2(5) . . . . ?
C25 C20 C21 C22 -2.9(8) . . . . ?
O21 C21 C22 C23 -178.4(6) . . . . ?
C20 C21 C22 C23 2.2(9) . . . . ?
C21 C22 C23 C24 -0.1(9) . . . . ?
C22 C23 C24 C25 -1.4(9) . . . . ?
O20 C20 C25 C24 -179.8(5) . . . . ?
C21 C20 C25 C24 1.3(8) . . . . ?
O20 C20 C25 C26 0.7(8) . . . . ?
C21 C20 C25 C26 -178.3(5) . . . . ?
C23 C24 C25 C20 0.8(8) . . . . ?
C23 C24 C25 C26 -179.6(5) . . . . ?
C20 C25 C26 P2 -89.1(6) . . . . ?
C24 C25 C26 P2 91.4(6) . . . . ?
C25 C26 P2 C27 168.9(4) . . . . ?
C25 C26 P2 C33 -81.7(5) . . . . ?
C25 C26 P2 Ag2 39.6(5) . . . . ?
P2 Ag2 P2 C27 -57.7(3) 3_665 . . . ?
P2 Ag2 P2 C33 -178.8(3) 3_665 . . . ?
P2 Ag2 P2 C26 64.0(3) 3_665 . . . ?
C33 P2 C27 C32 -106.3(6) . . . . ?
C26 P2 C27 C32 4.5(6) . . . . ?
Ag2 P2 C27 C32 128.2(5) . . . . ?
C33 P2 C27 C28 71.2(5) . . . . ?
C26 P2 C27 C28 -178.0(5) . . . . ?
Ag2 P2 C27 C28 -54.3(5) . . . . ?
C32 C27 C28 C29 0.0(10) . . . . ?
P2 C27 C28 C29 -177.6(5) . . . . ?
C27 C28 C29 C30 -0.9(10) . . . . ?
C28 C29 C30 C31 1.3(11) . . . . ?
C29 C30 C31 C32 -0.8(12) . . . . ?
C28 C27 C32 C31 0.4(10) . . . . ?
P2 C27 C32 C31 177.8(5) . . . . ?
C30 C31 C32 C27 0.0(11) . . . . ?
C27 P2 C33 C34 -123.1(6) . . . . ?
C26 P2 C33 C34 126.2(6) . . . . ?
Ag2 P2 C33 C34 6.6(6) . . . . ?
C27 P2 C33 C38 51.9(7) . . . . ?
C26 P2 C33 C38 -58.9(7) . . . . ?
Ag2 P2 C33 C38 -178.5(6) . . . . ?
C38 C33 C34 C35 4.9(12) . . . . ?
P2 C33 C34 C35 179.8(6) . . . . ?
C33 C34 C35 C36 -2.1(14) . . . . ?
C34 C35 C36 C37 -0.3(15) . . . . ?
C35 C36 C37 C38 -0.1(16) . . . . ?
C36 C37 C38 C33 2.9(16) . . . . ?
C34 C33 C38 C37 -5.3(13) . . . . ?
P2 C33 C38 C37 179.8(8) . . . . ?
O12 S1 C1T F1 -65.2(5) . . . . ?
O13 S1 C1T F1 56.1(5) . . . . ?
O11 S1 C1T F1 175.3(4) . . . . ?
O12 S1 C1T F2 173.4(5) . . . . ?
O13 S1 C1T F2 -65.3(5) . . . . ?
O11 S1 C1T F2 53.9(5) . . . . ?
O12 S1 C1T F3 54.5(5) . . . . ?
O13 S1 C1T F3 175.8(5) . . . . ?
O11 S1 C1T F3 -65.0(5) . . . . ?
O1D C1D N1D C3D -1.2(11) . . . . ?
O1D C1D N1D C2D -179.0(7) . . . . ?
